data_1557743
loop_
_publ_author_name
'Seungyeol Lee'
'Huifang Xu'

_publ_section_title
;
 The crystal structure and Gibbs free energy of formation of chukanovite
 as an oxidation product of carbon steel in human liver
;
_journal_name_full 'Chemical Geology'
_journal_page_first 180
_journal_page_last 188
_journal_paper_doi 10.1016/j.chemgeo.2018.04.033
_journal_volume 488
_journal_year 2018
_chemical_compound_source 'surgery product from a man's liver'
_chemical_formula_sum 'C H2 Fe2 O5'
_chemical_formula_weight 205.714
_chemical_name_common
;
chukanovite
Fe2(CO3)(OH)2
;
_chemical_name_mineral Chukanovite
_space_group_IT_number 14
_space_group_name_Hall '-P 2yab'
_space_group_name_H-M_alt 'P 1 21/a 1'
_symmetry_cell_setting monoclinic
_symmetry_Int_Tables_number 14
_symmetry_space_group_name_Hall '-P 2yab'
_symmetry_space_group_name_H-M 'P 1 21/a 1'
_cell_angle_alpha 90.
_cell_angle_beta 97.73(3)
_cell_angle_gamma 90.
_cell_formula_units_Z 4
_cell_length_a 12.402(2)
_cell_length_b 9.414(1)
_cell_length_c 3.216(1)
_cell_volume 372.06(14)
_database_code_amcsd 0020884
_diffrn_ambient_temperature 293
_diffrn_radiation_probe x-ray
_diffrn_radiation_type MoK\a
_diffrn_radiation_wavelength 0.71069
_exptl_crystal_density_diffrn 3.673
_pd_proc_ls_prof_wR_factor 0.0733
_cod_data_source_file Chemical-Geology-2018-488-180.cif
_cod_data_source_block 1
_cod_depositor_comments
;
Powder diffraction - Rietveld refinement
;
_cod_original_sg_symbol_H-M 'P 21/a'
_cod_database_code 1557743

loop_
_space_group_symop_id
_space_group_symop_operation_xyz
1 x,y,z
2 1/2-x,1/2+y,-z
3 -x,-y,-z
4 1/2+x,1/2-y,z

loop_
_atom_site_label
_atom_site_type_symbol
_atom_site_thermal_displace_type
_atom_site_fract_x
_atom_site_fract_y
_atom_site_fract_z
_atom_site_occupancy
_atom_site_U_iso_or_equiv
_atom_site_calc_flag
_atom_site_refinement_flags
_atom_site_disorder_assembly
_atom_site_disorder_group
Fe1 Fe Uiso 0.2109(5) 0.00090(10) 0.9588(5) 1.000 0.075(9) . . . .
Fe2 Fe Uiso 0.3949(5) 0.7688(3) 0.5651(3) 1.000 0.075(9) . . . .
O1 O Uiso 0.1401(3) 0.8644(5) 0.3691(6) 1.000 0.081(8) . . . .
Oh4 O Uiso 0.3794(8) 0.8997(5) 0.0576(5) 1.000 0.063(7) . . . .
O2 O Uiso 0.2342(2) 0.6671(5) 0.5479(5) 1.000 0.081(8) . . . .
Oh5 O Uiso 0.4266(5) 0.6181(7) 0.1327(3) 1.000 0.063(7) . . . .
O3 O Uiso 0.0539(2) 0.6715(6) 0.5552(7) 1.000 0.081(8) . . . .
C C Uiso 0.1436(7) 0.7331(5) 0.4935(4) 1.000 0.217(16) . . . .

loop_
_atom_type_symbol
_atom_type_description
_atom_type_scat_dispersion_real
_atom_type_scat_dispersion_imag
_atom_type_scat_source
C C 0.0033 0.0016 ' International Tables Vol C Tables 4.2.6.8 and 6.1.1.4'
Fe Fe 0.3463 0.8444 ' International Tables Vol C Tables 4.2.6.8 and 6.1.1.4'
O O 0.0106 0.0060 ' International Tables Vol C Tables 4.2.6.8 and 6.1.1.4'

loop_
_geom_angle_atom_site_label_1
_geom_angle_atom_site_label_2
_geom_angle_atom_site_label_3
_geom_angle
_geom_angle_site_symmetry_1
_geom_angle_site_symmetry_2
_geom_angle_site_symmetry_3
_geom_angle_publ_flag
O1 Fe1 O1 91.70(18) 1_545 . 1_546 yes
O1 Fe1 Oh4 96.86(17) 1_545 . 1_546 yes
O1 Fe1 O2 85.35(13) 1_545 . 2_546 yes
O1 Fe1 Oh5 88.0(2) 1_545 . 2_546 yes
O1 Fe1 O2 169.25(18) 1_545 . 2_547 yes
O1 Fe1 Oh4 96.25(19) 1_546 . 1_546 yes
O1 Fe1 O2 171.9(3) 1_546 . 2_546 yes
O1 Fe1 Oh5 90.6(3) 1_546 . 2_546 yes
O1 Fe1 O2 95.37(14) 1_546 . 2_547 yes
Oh4 Fe1 O2 91.6(2) 1_546 . 2_546 yes
Oh4 Fe1 Oh5 171.5(3) 1_546 . 2_546 yes
Oh4 Fe1 O2 90.4(2) 1_546 . 2_547 yes
O2 Fe1 Oh5 81.80(17) 2_546 . 2_546 yes
O2 Fe1 O2 86.55(14) 2_546 . 2_547 yes
O2 Fe1 Oh5 83.86(18) 2_547 . 2_546 yes
Oh4 Fe2 O2 104.8(3) . . . yes
Oh4 Fe2 Oh5 83.20(19) . . . yes
Oh4 Fe2 Oh4 104.4(2) . . 1_556 yes
Oh4 Fe2 Oh5 175.5(5) . . 1_556 yes
Oh4 Fe2 O3 79.0(3) . . 4_565 yes
O2 Fe2 Oh5 86.5(2) . . . yes
Oh4 Fe2 O2 95.9(3) 1_556 . . yes
O2 Fe2 Oh5 79.0(2) . . 1_556 yes
O2 Fe2 O3 169.9(3) . . 4_565 yes
Oh4 Fe2 Oh5 171.1(3) 1_556 . . yes
Oh5 Fe2 Oh5 94.8(2) . . 1_556 yes
Oh5 Fe2 O3 84.7(3) . . 4_565 yes
Oh4 Fe2 Oh5 77.30(17) 1_556 . 1_556 yes
Oh4 Fe2 O3 92.2(3) 1_556 . 4_565 yes
Oh5 Fe2 O3 96.8(3) 1_556 . 4_565 yes
Fe1 O1 C 140.5(4) 1_564 . . yes
Fe1 O1 C 106.10(18) 1_565 . . yes
Fe1 O1 Fe1 91.70(19) 1_564 . 1_565 yes
Fe2 Oh4 Fe2 104.4(2) . . 1_554 yes
Fe1 Oh4 Fe2 110.6(4) 1_564 . . yes
Fe1 Oh4 Fe2 109.0(3) 1_564 . 1_554 yes
Fe2 O2 C 124.7(4) . . . yes
Fe1 O2 Fe2 87.85(17) 2_556 . . yes
Fe1 O2 Fe2 95.55(19) 2_557 . . yes
Fe1 O2 C 123.0(2) 2_556 . . yes
Fe1 O2 C 127.5(3) 2_557 . . yes
Fe1 O2 Fe1 86.55(17) 2_556 . 2_557 yes
Fe2 Oh5 Fe2 94.8(3) . . 1_554 yes
Fe1 Oh5 Fe2 103.9(3) 2_556 . . yes
Fe1 Oh5 Fe2 99.8(2) 2_556 . 1_554 yes
Fe2 O3 C 136.6(5) 4_465 . . yes
O1 C O2 119.9(7) . . . yes
O1 C O3 118.7(7) . . . yes
O2 C O3 121.4(5) . . . yes

loop_
_geom_bond_atom_site_label_1
_geom_bond_atom_site_label_2
_geom_bond_distance
_geom_bond_site_symmetry_1
_geom_bond_site_symmetry_2
_geom_bond_publ_flag
Fe1 O1 2.360(4) . 1_545 yes
Fe1 O1 2.115(5) . 1_546 yes
Fe1 Oh4 2.280(11) . 1_546 yes
Fe1 O2 2.422(4) . 2_546 yes
Fe1 Oh5 2.019(8) . 2_546 yes
Fe1 O2 2.267(4) . 2_547 yes
Fe2 Oh4 2.033(4) . . yes
Fe2 O2 2.205(7) . . yes
Fe2 Oh5 2.061(6) . . yes
Fe2 Oh4 2.036(4) . 1_556 yes
Fe2 Oh5 2.304(5) . 1_556 yes
Fe2 O3 2.055(7) . 4_565 yes
O1 C 1.298(6) . . yes
O2 C 1.275(8) . . yes
O3 C 1.293(9) . . yes

loop_
_geom_torsion_atom_site_label_1
_geom_torsion_atom_site_label_2
_geom_torsion_atom_site_label_3
_geom_torsion_atom_site_label_4
_geom_torsion
_geom_torsion_site_symmetry_1
_geom_torsion_site_symmetry_2
_geom_torsion_site_symmetry_3
_geom_torsion_site_symmetry_4
_geom_torsion_publ_flag
O2 Fe2 Oh4 Fe2 -79.8(5) . . . 1_554 no
O2 Fe2 Oh4 Fe1 37.3(2) . . . 1_564 no
Oh5 Fe2 Oh4 Fe2 4.7(4) . . . 1_554 no
Oh5 Fe2 Oh4 Fe1 121.8(3) . . . 1_564 no
Oh4 Fe2 Oh4 Fe2 180.0(5) 1_556 . . 1_554 no
Oh4 Fe2 Oh4 Fe1 -62.9(4) 1_556 . . 1_564 no
O3 Fe2 Oh4 Fe2 90.6(4) 4_565 . . 1_554 no
O3 Fe2 Oh4 Fe1 -152.4(2) 4_565 . . 1_564 no
Oh4 Fe2 O2 C -47.5(3) . . . . no
Oh4 Fe2 O2 Fe1 82.0(2) . . . 2_556 no
Oh4 Fe2 O2 Fe1 168.3(2) . . . 2_557 no
Oh5 Fe2 O2 C -129.5(2) . . . . no
Oh5 Fe2 O2 Fe1 0.00(18) . . . 2_556 no
Oh5 Fe2 O2 Fe1 86.34(18) . . . 2_557 no
Oh4 Fe2 O2 C 59.1(2) 1_556 . . . no
Oh4 Fe2 O2 Fe1 -171.36(18) 1_556 . . 2_556 no
Oh4 Fe2 O2 Fe1 -85.0(2) 1_556 . . 2_557 no
Oh5 Fe2 O2 C 134.9(2) 1_556 . . . no
Oh5 Fe2 O2 Fe1 -95.54(18) 1_556 . . 2_556 no
Oh5 Fe2 O2 Fe1 -9.22(18) 1_556 . . 2_557 no
Oh4 Fe2 Oh5 Fe2 -4.1(4) . . . 1_554 no
Oh4 Fe2 Oh5 Fe1 -105.4(4) . . . 2_556 no
O2 Fe2 Oh5 Fe2 101.3(2) . . . 1_554 no
O2 Fe2 Oh5 Fe1 0.0(2) . . . 2_556 no
Oh5 Fe2 Oh5 Fe2 180.0(3) 1_556 . . 1_554 no
Oh5 Fe2 Oh5 Fe1 78.7(3) 1_556 . . 2_556 no
O3 Fe2 Oh5 Fe2 -83.6(3) 4_565 . . 1_554 no
O3 Fe2 Oh5 Fe1 175.1(2) 4_565 . . 2_556 no
Oh4 Fe2 Oh4 Fe2 180.0(5) . . 1_556 1_556 no
Oh4 Fe2 Oh4 Fe1 61.9(5) . . 1_556 1_565 no
O2 Fe2 Oh4 Fe2 73.0(4) . . 1_556 1_556 no
O2 Fe2 Oh4 Fe1 -45.1(3) . . 1_556 1_565 no
O2 Fe2 Oh5 Fe2 -94.6(3) . . 1_556 1_556 no
O2 Fe2 Oh5 Fe1 10.5(2) . . 1_556 2_557 no
Oh5 Fe2 Oh5 Fe2 -180.0(3) . . 1_556 1_556 no
Oh5 Fe2 Oh5 Fe1 -75.0(3) . . 1_556 2_557 no
Oh4 Fe2 O3 C -114.3(3) . . 4_565 4_565 no
Oh5 Fe2 O3 C -30.2(3) . . 4_565 4_565 no
Fe1 O1 C O2 38.0(5) 1_564 . . . no
Fe1 O1 C O2 -75.5(3) 1_565 . . . no
Fe1 O1 C O3 -141.2(4) 1_564 . . . no
Fe1 O1 C O3 105.3(3) 1_565 . . . no
Fe2 O2 C O1 12.4(3) . . . . no
Fe1 O2 C O1 -100.9(4) 2_556 . . . no
Fe1 O2 C O1 145.1(3) 2_557 . . . no
Fe2 O2 C O3 -168.4(2) . . . . no
Fe1 O2 C O3 78.4(3) 2_556 . . . no
Fe1 O2 C O3 -35.7(4) 2_557 . . . no
Fe2 O3 C O1 -7.5(4) 4_465 . . . no
Fe2 O3 C O2 173.3(2) 4_465 . . . no

loop_
_cod_related_entry_id
_cod_related_entry_database
_cod_related_entry_code
1 AMCSD 0020884
